data_7010764
loop_
_publ_author_name
'Susana M. O. Quintal'
'Helena I. S. Nogueira'
'Helena M. Carapu\,ca'
'Vitor F\'elix'
'Michael G. B. Drew'

_publ_section_title
;
 Polynuclear molybdenum and tungsten complexes of 3-hydroxypicolinic
 acid and the crystal structures of (nBu4N)2[Mo4O12(picOH)2] and
 (nHex4N)2[Mo2O6(picOH)2]
;
_journal_issue 21
_journal_name_full 'J. Chem. Soc., Dalton Trans.'
_journal_page_first 3196
_journal_page_last 3201
_journal_paper_doi 10.1039/b103348b
_journal_year 2001
_chemical_formula_moiety (n-Hex4N)2[Mo2O6(picOH)2]
_chemical_formula_sum 'C60 H112 Mo2 N4 O12'
_chemical_formula_weight 1273.42
_space_group_IT_number 14
_symmetry_cell_setting monoclinic
_symmetry_space_group_name_Hall '-P 2yn'
_symmetry_space_group_name_H-M 'P 1 21/n 1'
_atom_sites_solution_hydrogens geom
_atom_sites_solution_primary direct
_atom_sites_solution_secondary difmap
_audit_creation_method SHELXL-97
_cell_angle_alpha 90.00
_cell_angle_beta 115.70(1)
_cell_angle_gamma 90.00
_cell_formula_units_Z 2
_cell_length_a 15.233(21)
_cell_length_b 15.273(23)
_cell_length_c 16.196(27)
_cell_measurement_reflns_used all
_cell_measurement_temperature 293(2)
_cell_volume 3395(9)
_computing_cell_refinement XDS
_computing_data_collection 'XDS (Kabsch, 1991)'
_computing_data_reduction XDS
_computing_molecular_graphics PLATON(Spek,1994)
_computing_structure_refinement 'SHELXL-93 (Sheldrick, 1993)'
_computing_structure_solution 'SHELXS-86 (Sheldrick, 1990)'
_diffrn_ambient_temperature 293(2)
_diffrn_radiation_monochromator graphite
_diffrn_radiation_source 'fine-focus sealed tube'
_diffrn_radiation_type MoK\a
_diffrn_radiation_wavelength 0.71073
_diffrn_reflns_av_R_equivalents 0.0000
_diffrn_reflns_av_sigmaI/netI 0.0367
_diffrn_reflns_limit_h_max 0
_diffrn_reflns_limit_h_min -18
_diffrn_reflns_limit_k_max 18
_diffrn_reflns_limit_k_min 0
_diffrn_reflns_limit_l_max 19
_diffrn_reflns_limit_l_min -17
_diffrn_reflns_number 6003
_diffrn_reflns_theta_max 25.86
_diffrn_reflns_theta_min 2.44
_exptl_absorpt_coefficient_mu 0.426
_exptl_absorpt_correction_type none
_exptl_crystal_density_diffrn 1.246
_exptl_crystal_density_method 'not measured'
_exptl_crystal_F_000 1360
_refine_diff_density_max 0.625
_refine_diff_density_min -0.960
_refine_diff_density_rms 0.087
_refine_ls_extinction_coef 0.0068(8)
_refine_ls_extinction_expression Fc^*^=kFc[1+0.001xFc^2^\l^3^/sin(2\q)]^-1/4^
_refine_ls_extinction_method SHELXL
_refine_ls_goodness_of_fit_ref 1.125
_refine_ls_hydrogen_treatment mixed
_refine_ls_matrix_type full
_refine_ls_number_parameters 357
_refine_ls_number_reflns 6003
_refine_ls_number_restraints 0
_refine_ls_restrained_S_all 1.125
_refine_ls_R_factor_all 0.0912
_refine_ls_R_factor_gt 0.0546
_refine_ls_shift/su_max 0.001
_refine_ls_shift/su_mean 0.000
_refine_ls_structure_factor_coef Fsqd
_refine_ls_weighting_details 'w=1/[\s^2^(Fo^2^)+(0.0825P)^2^+3.4009P] where P=(Fo^2^+2Fc^2^)/3'
_refine_ls_weighting_scheme calc
_refine_ls_wR_factor_gt 0.1416
_refine_ls_wR_factor_ref 0.1634
_reflns_number_gt 4325
_reflns_number_total 6003
_reflns_threshold_expression >2sigma(I)
_cod_data_source_file b103348b.txt
_cod_data_source_block compound2
_cod_depositor_comments
;
The following automatic conversions were performed:
'_symmetry_cell_setting' value 'Monoclinic' changed to 'monoclinic'
according to '/home/saulius/struct/CIF-dictionaries/cif_core.dic'
dictionary named 'cif_core.dic' version 2.4.1 from 2010-06-29.

Automatic conversion script
Id: cif_fix_enum 1527 2010-12-29 10:47:43Z saulius 

The following automatic conversions were performed:

'_refine_ls_weighting_scheme' value 'calc
w=1/[\s^2^(Fo^2^)+(0.0825P)^2^+3.4009P] where P=(Fo^2^+2Fc^2^)/3' was
changed to 'calc'. New tag '_refine_ls_weighting_details' was
created. The value of the new tag was set to
'w=1/[\s^2^(Fo^2^)+(0.0825P)^2^+3.4009P] where P=(Fo^2^+2Fc^2^)/3'.

Automatic conversion script
Id: cif_fix_values 3143 2015-03-26 13:38:13Z robertas 
;
_cod_original_sg_symbol_H-M P21/n
_cod_database_code 7010764

loop_
_symmetry_equiv_pos_as_xyz
'x, y, z'
'-x+1/2, y+1/2, -z+1/2'
'-x, -y, -z'
'x-1/2, -y-1/2, z-1/2'

loop_
_atom_site_label
_atom_site_type_symbol
_atom_site_fract_x
_atom_site_fract_y
_atom_site_fract_z
_atom_site_U_iso_or_equiv
_atom_site_adp_type
_atom_site_occupancy
_atom_site_calc_flag
_atom_site_refinement_flags
_atom_site_disorder_assembly
_atom_site_disorder_group
Mo Mo 0.41629(3) 0.06366(2) 0.44042(2) 0.04516(18) Uani 1 d . . .
O1 O 0.5569(2) 0.05166(19) 0.55989(19) 0.0470(7) Uani 1 d . . .
O2 O 0.3519(3) 0.0750(2) 0.5037(2) 0.0641(9) Uani 1 d . . .
O3 O 0.3315(2) 0.0821(2) 0.3299(2) 0.0633(9) Uani 1 d . . .
N1 N 0.5291(3) 0.0934(3) 0.3753(3) 0.0519(9) Uani 1 d . . .
C2 C 0.5523(4) 0.1786(3) 0.3793(3) 0.0612(13) Uani 1 d . . .
C3 C 0.6080(5) 0.2115(4) 0.3357(5) 0.0856(19) Uani 1 d . . .
C4 C 0.6381(5) 0.1528(5) 0.2882(5) 0.095(2) Uani 1 d . . .
H4 H 0.6734 0.1723 0.2572 0.114 Uiso 1 calc R . .
C5 C 0.6161(4) 0.0673(4) 0.2866(4) 0.0758(16) Uani 1 d . . .
H5 H 0.6377 0.0275 0.2560 0.091 Uiso 1 calc R . .
C6 C 0.5614(4) 0.0389(4) 0.3306(3) 0.0600(13) Uani 1 d . . .
H6 H 0.5466 -0.0203 0.3289 0.072 Uiso 1 calc R . .
O23 O 0.5316(4) 0.3151(3) 0.4355(3) 0.0977(14) Uani 1 d . . .
C21 C 0.5118(4) 0.2357(3) 0.4288(4) 0.0642(14) Uani 1 d . . .
O22 O 0.4592(3) 0.1997(2) 0.4621(2) 0.0613(9) Uani 1 d . . .
O31 O 0.6304(4) 0.2972(3) 0.3409(4) 0.1231(19) Uani 1 d . . .
H31 H 0.6073 0.3226 0.3715 0.148 Uiso 1 calc R . .
N21 N 0.6863(3) 0.1969(3) 0.7863(3) 0.0543(10) Uani 1 d . . .
C31 C 0.5967(4) 0.2361(4) 0.7065(3) 0.0650(14) Uani 1 d . . .
H31A H 0.5785 0.1979 0.6538 0.078 Uiso 1 calc R . .
H31B H 0.5430 0.2367 0.7235 0.078 Uiso 1 calc R . .
C32 C 0.6102(4) 0.3281(4) 0.6783(4) 0.0854(18) Uani 1 d . . .
H32A H 0.6427 0.3250 0.6384 0.102 Uiso 1 calc R . .
H32B H 0.6516 0.3612 0.7324 0.102 Uiso 1 calc R . .
C33 C 0.5131(5) 0.3760(5) 0.6286(5) 0.098(2) Uani 1 d . . .
H33A H 0.5225 0.4253 0.5954 0.118 Uiso 1 calc R . .
H33B H 0.4666 0.3366 0.5841 0.118 Uiso 1 calc R . .
C34 C 0.4711(6) 0.4090(5) 0.6912(5) 0.105(2) Uani 1 d . . .
H34A H 0.4568 0.3591 0.7204 0.126 Uiso 1 calc R . .
H34B H 0.5202 0.4440 0.7391 0.126 Uiso 1 calc R . .
C35 C 0.3808(7) 0.4627(5) 0.6459(6) 0.116(3) Uani 1 d . . .
H35A H 0.3968 0.5159 0.6227 0.139 Uiso 1 calc R . .
H35B H 0.3343 0.4303 0.5938 0.139 Uiso 1 calc R . .
C36 C 0.3336(8) 0.4870(6) 0.7052(6) 0.134(3) Uani 1 d . . .
H36A H 0.3201 0.4351 0.7310 0.161 Uiso 1 calc R . .
H36B H 0.2739 0.5174 0.6696 0.161 Uiso 1 calc R . .
H36C H 0.3763 0.5244 0.7536 0.161 Uiso 1 calc R . .
C41 C 0.7102(4) 0.2485(4) 0.8738(3) 0.0605(13) Uani 1 d . . .
H41A H 0.7202 0.3093 0.8627 0.073 Uiso 1 calc R . .
H41B H 0.7712 0.2267 0.9209 0.073 Uiso 1 calc R . .
C42 C 0.6335(4) 0.2448(4) 0.9104(4) 0.0714(15) Uani 1 d . . .
H42A H 0.6291 0.1854 0.9295 0.086 Uiso 1 calc R . .
H42B H 0.5705 0.2603 0.8617 0.086 Uiso 1 calc R . .
C43 C 0.6573(4) 0.3070(4) 0.9916(4) 0.0717(15) Uani 1 d . . .
H43A H 0.6720 0.3643 0.9750 0.086 Uiso 1 calc R . .
H43B H 0.5998 0.3129 1.0026 0.086 Uiso 1 calc R . .
C44 C 0.7405(4) 0.2788(4) 1.0787(4) 0.0724(15) Uani 1 d . . .
H44A H 0.8003 0.2811 1.0711 0.087 Uiso 1 calc R . .
H44B H 0.7305 0.2187 1.0918 0.087 Uiso 1 calc R . .
C45 C 0.7513(5) 0.3376(4) 1.1601(4) 0.0865(18) Uani 1 d . . .
H45A H 0.7554 0.3982 1.1444 0.104 Uiso 1 calc R . .
H45B H 0.6936 0.3314 1.1707 0.104 Uiso 1 calc R . .
C46 C 0.8390(5) 0.3156(5) 1.2462(5) 0.111(2) Uani 1 d . . .
H46A H 0.8374 0.2547 1.2601 0.133 Uiso 1 calc R . .
H46B H 0.8393 0.3505 1.2956 0.133 Uiso 1 calc R . .
H46C H 0.8967 0.3275 1.2382 0.133 Uiso 1 calc R . .
C51 C 0.6615(4) 0.1028(3) 0.7963(3) 0.0602(13) Uani 1 d . . .
H51A H 0.6443 0.0732 0.7384 0.072 Uiso 1 calc R . .
H51B H 0.6042 0.1025 0.8080 0.072 Uiso 1 calc R . .
C52 C 0.7412(4) 0.0501(4) 0.8715(4) 0.0729(15) Uani 1 d . . .
H52A H 0.7942 0.0401 0.8546 0.087 Uiso 1 calc R . .
H52B H 0.7667 0.0835 0.9280 0.087 Uiso 1 calc R . .
C53 C 0.7040(5) -0.0373(4) 0.8875(4) 0.0815(17) Uani 1 d . . .
H53A H 0.6728 -0.0675 0.8292 0.098 Uiso 1 calc R . .
H53B H 0.7596 -0.0723 0.9270 0.098 Uiso 1 calc R . .
C54 C 0.6336(5) -0.0335(4) 0.9295(4) 0.0769(16) Uani 1 d . . .
H54A H 0.5750 -0.0035 0.8876 0.092 Uiso 1 calc R . .
H54B H 0.6623 0.0008 0.9854 0.092 Uiso 1 calc R . .
C55 C 0.6058(7) -0.1223(5) 0.9515(6) 0.111(3) Uani 1 d . . .
H55A H 0.5824 -0.1579 0.8965 0.134 Uiso 1 calc R . .
H55B H 0.6639 -0.1502 0.9969 0.134 Uiso 1 calc R . .
C56 C 0.5294(7) -0.1212(6) 0.9868(7) 0.140(3) Uani 1 d . . .
H56A H 0.5530 -0.0885 1.0429 0.168 Uiso 1 calc R . .
H56B H 0.5154 -0.1802 0.9979 0.168 Uiso 1 calc R . .
H56C H 0.4712 -0.0944 0.9422 0.168 Uiso 1 calc R . .
C61 C 0.7760(4) 0.2017(4) 0.7671(3) 0.0621(13) Uani 1 d . . .
H61A H 0.8306 0.1751 0.8180 0.075 Uiso 1 calc R . .
H61B H 0.7920 0.2627 0.7642 0.075 Uiso 1 calc R . .
C62 C 0.7632(4) 0.1564(5) 0.6784(4) 0.087(2) Uani 1 d . . .
H62A H 0.7406 0.0970 0.6781 0.104 Uiso 1 calc R . .
H62B H 0.7138 0.1871 0.6266 0.104 Uiso 1 calc R . .
C63 C 0.8552(5) 0.1542(5) 0.6677(4) 0.0877(19) Uani 1 d . . .
H63A H 0.9017 0.1161 0.7141 0.105 Uiso 1 calc R . .
H63B H 0.8830 0.2125 0.6768 0.105 Uiso 1 calc R . .
C64 C 0.8365(5) 0.1200(6) 0.5698(5) 0.106(2) Uani 1 d . . .
H64A H 0.8059 0.0629 0.5606 0.127 Uiso 1 calc R . .
H64B H 0.7910 0.1593 0.5243 0.127 Uiso 1 calc R . .
C65 C 0.9226(6) 0.1129(7) 0.5540(6) 0.130(3) Uani 1 d . . .
H65A H 0.9664 0.0702 0.5961 0.156 Uiso 1 calc R . .
H65B H 0.9559 0.1689 0.5665 0.156 Uiso 1 calc R . .
C66 C 0.8990(6) 0.0859(7) 0.4575(5) 0.129(3) Uani 1 d . . .
H66A H 0.8533 0.0383 0.4398 0.155 Uiso 1 calc R . .
H66B H 0.9576 0.0675 0.4540 0.155 Uiso 1 calc R . .
H66C H 0.8711 0.1346 0.4170 0.155 Uiso 1 calc R . .

loop_
_atom_site_aniso_label
_atom_site_aniso_U_11
_atom_site_aniso_U_22
_atom_site_aniso_U_33
_atom_site_aniso_U_23
_atom_site_aniso_U_13
_atom_site_aniso_U_12
Mo 0.0418(2) 0.0427(3) 0.0444(3) -0.00102(17) 0.01256(18) 0.00559(17)
O1 0.0428(15) 0.0407(17) 0.0470(17) -0.0030(13) 0.0095(14) -0.0034(13)
O2 0.059(2) 0.071(2) 0.069(2) 0.0021(17) 0.0343(18) 0.0155(17)
O3 0.056(2) 0.065(2) 0.057(2) 0.0015(16) 0.0125(17) 0.0133(17)
N1 0.048(2) 0.051(2) 0.051(2) 0.0026(18) 0.0158(18) -0.0008(18)
C2 0.054(3) 0.055(3) 0.061(3) 0.017(2) 0.013(2) -0.003(2)
C3 0.080(4) 0.073(4) 0.105(5) 0.021(4) 0.041(4) -0.010(3)
C4 0.087(5) 0.099(5) 0.121(6) 0.032(4) 0.065(4) 0.004(4)
C5 0.075(4) 0.081(4) 0.082(4) 0.014(3) 0.044(3) 0.012(3)
C6 0.058(3) 0.066(3) 0.055(3) 0.008(2) 0.024(3) 0.007(3)
O23 0.134(4) 0.046(2) 0.109(3) -0.003(2) 0.049(3) -0.010(2)
C21 0.076(3) 0.043(3) 0.058(3) 0.004(2) 0.014(3) 0.001(3)
O22 0.072(2) 0.0442(19) 0.060(2) 0.0000(16) 0.0221(18) 0.0079(17)
O31 0.138(4) 0.073(3) 0.175(5) 0.023(3) 0.083(4) -0.025(3)
N21 0.052(2) 0.061(2) 0.051(2) -0.0158(19) 0.0240(18) -0.0211(19)
C31 0.054(3) 0.081(4) 0.055(3) -0.008(3) 0.019(2) -0.015(3)
C32 0.071(4) 0.094(5) 0.079(4) 0.012(3) 0.021(3) -0.016(3)
C33 0.108(5) 0.096(5) 0.093(5) 0.007(4) 0.045(4) -0.002(4)
C34 0.138(7) 0.085(5) 0.092(5) 0.004(4) 0.050(5) 0.006(5)
C35 0.148(8) 0.098(6) 0.112(6) 0.016(5) 0.066(6) 0.022(5)
C36 0.180(9) 0.116(7) 0.125(7) 0.008(5) 0.085(7) 0.028(6)
C41 0.062(3) 0.066(3) 0.054(3) -0.021(2) 0.025(2) -0.017(3)
C42 0.070(3) 0.090(4) 0.064(3) -0.017(3) 0.038(3) -0.018(3)
C43 0.079(4) 0.074(4) 0.072(3) -0.010(3) 0.042(3) -0.003(3)
C44 0.074(3) 0.067(4) 0.081(4) -0.006(3) 0.037(3) -0.003(3)
C45 0.103(5) 0.082(4) 0.072(4) -0.010(3) 0.036(4) 0.010(4)
C46 0.112(6) 0.125(6) 0.083(5) -0.011(4) 0.030(4) 0.009(5)
C51 0.062(3) 0.063(3) 0.062(3) -0.013(3) 0.033(3) -0.018(3)
C52 0.068(3) 0.078(4) 0.073(4) -0.003(3) 0.031(3) -0.007(3)
C53 0.100(5) 0.071(4) 0.078(4) -0.002(3) 0.043(4) 0.003(3)
C54 0.091(4) 0.071(4) 0.076(4) -0.001(3) 0.043(4) -0.007(3)
C55 0.144(7) 0.082(5) 0.125(6) 0.014(4) 0.074(6) -0.010(5)
C56 0.167(9) 0.129(8) 0.152(8) 0.036(6) 0.095(7) -0.024(6)
C61 0.053(3) 0.077(4) 0.063(3) -0.021(3) 0.031(2) -0.024(3)
C62 0.080(4) 0.119(5) 0.078(4) -0.048(4) 0.051(3) -0.043(4)
C63 0.093(4) 0.095(5) 0.089(4) -0.015(4) 0.052(4) -0.009(4)
C64 0.095(5) 0.122(6) 0.124(6) -0.035(5) 0.070(5) -0.020(5)
C65 0.118(6) 0.163(9) 0.128(7) -0.030(6) 0.071(6) 0.001(6)
C66 0.122(7) 0.180(9) 0.095(6) -0.040(6) 0.056(5) -0.001(6)

loop_
_atom_type_symbol
_atom_type_description
_atom_type_scat_dispersion_real
_atom_type_scat_dispersion_imag
_atom_type_scat_source
C C 0.0033 0.0016 'International Tables Vol C Tables 4.2.6.8 and 6.1.1.4'
H H 0.0000 0.0000 'International Tables Vol C Tables 4.2.6.8 and 6.1.1.4'
N N 0.0061 0.0033 'International Tables Vol C Tables 4.2.6.8 and 6.1.1.4'
O O 0.0106 0.0060 'International Tables Vol C Tables 4.2.6.8 and 6.1.1.4'
Mo Mo -1.6832 0.6857 'International Tables Vol C Tables 4.2.6.8 and 6.1.1.4'

loop_
_geom_angle_atom_site_label_1
_geom_angle_atom_site_label_2
_geom_angle_atom_site_label_3
_geom_angle
_geom_angle_site_symmetry_1
_geom_angle_site_symmetry_3
_geom_angle_publ_flag
O2 Mo O3 103.9(2) . . ?
O2 Mo O1 106.85(16) . 3_656 ?
O3 Mo O1 103.05(15) . 3_656 ?
O2 Mo O22 90.97(16) . . ?
O3 Mo O22 92.81(15) . . ?
O1 Mo O22 152.17(15) 3_656 . ?
O2 Mo O1 94.3(2) . . ?
O3 Mo O1 160.55(15) . . ?
O1 Mo O1 77.58(13) 3_656 . ?
O22 Mo O1 79.96(12) . . ?
O2 Mo N1 160.92(16) . . ?
O3 Mo N1 82.5(2) . . ?
O1 Mo N1 88.73(15) 3_656 . ?
O22 Mo N1 70.60(14) . . ?
O1 Mo N1 78.03(18) . . ?
Mo O1 Mo 102.42(13) 3_656 . ?
C6 N1 C2 118.8(5) . . ?
C6 N1 Mo 128.3(4) . . ?
C2 N1 Mo 112.5(3) . . ?
N1 C2 C3 121.6(6) . . ?
N1 C2 C21 115.6(5) . . ?
C3 C2 C21 122.7(5) . . ?
O31 C3 C4 121.9(6) . . ?
O31 C3 C2 120.5(7) . . ?
C4 C3 C2 117.6(6) . . ?
C5 C4 C3 120.0(6) . . ?
C4 C5 C6 119.8(6) . . ?
N1 C6 C5 122.2(5) . . ?
O23 C21 O22 124.1(6) . . ?
O23 C21 C2 118.5(6) . . ?
O22 C21 C2 117.4(5) . . ?
C21 O22 Mo 123.4(3) . . ?
C51 N21 C41 111.2(4) . . ?
C51 N21 C61 110.7(4) . . ?
C41 N21 C61 106.9(3) . . ?
C51 N21 C31 106.8(4) . . ?
C41 N21 C31 110.4(4) . . ?
C61 N21 C31 110.9(4) . . ?
C32 C31 N21 115.3(4) . . ?
C31 C32 C33 112.1(5) . . ?
C34 C33 C32 113.8(6) . . ?
C35 C34 C33 115.1(7) . . ?
C36 C35 C34 115.0(7) . . ?
N21 C41 C42 115.4(4) . . ?
C41 C42 C43 112.0(4) . . ?
C44 C43 C42 114.8(5) . . ?
C43 C44 C45 111.8(5) . . ?
C46 C45 C44 112.8(6) . . ?
N21 C51 C52 116.0(4) . . ?
C53 C52 C51 112.0(5) . . ?
C54 C53 C52 115.9(5) . . ?
C53 C54 C55 113.6(6) . . ?
C56 C55 C54 115.0(7) . . ?
N21 C61 C62 114.1(4) . . ?
C63 C62 C61 112.2(5) . . ?
C62 C63 C64 110.9(5) . . ?
C65 C64 C63 115.0(6) . . ?
C64 C65 C66 112.3(8) . . ?

loop_
_geom_bond_atom_site_label_1
_geom_bond_atom_site_label_2
_geom_bond_distance
_geom_bond_site_symmetry_2
_geom_bond_publ_flag
Mo O2 1.707(4) . ?
Mo O3 1.716(4) . ?
Mo O1 1.808(4) 3_656 ?
Mo O22 2.161(5) . ?
Mo O1 2.184(4) . ?
Mo N1 2.418(5) . ?
Mo Mo 3.121(3) 3_656 ?
O1 Mo 1.808(4) 3_656 ?
N1 C6 1.329(7) . ?
N1 C2 1.342(7) . ?
C2 C3 1.411(8) . ?
C2 C21 1.489(8) . ?
C3 O31 1.345(8) . ?
C3 C4 1.384(10) . ?
C4 C5 1.344(9) . ?
C5 C6 1.381(8) . ?
O23 C21 1.242(7) . ?
C21 O22 1.268(6) . ?
N21 C51 1.513(7) . ?
N21 C41 1.521(6) . ?
N21 C61 1.529(6) . ?
N21 C31 1.536(6) . ?
C31 C32 1.519(8) . ?
C32 C33 1.529(9) . ?
C33 C34 1.502(10) . ?
C34 C35 1.492(11) . ?
C35 C36 1.475(11) . ?
C41 C42 1.525(7) . ?
C42 C43 1.533(7) . ?
C43 C44 1.493(8) . ?
C44 C45 1.545(8) . ?
C45 C46 1.492(9) . ?
C51 C52 1.524(8) . ?
C52 C53 1.516(8) . ?
C53 C54 1.500(8) . ?
C54 C55 1.508(9) . ?
C55 C56 1.503(10) . ?
C61 C62 1.529(7) . ?
C62 C63 1.485(8) . ?
C63 C64 1.574(9) . ?
C64 C65 1.445(10) . ?
C65 C66 1.501(10) . ?
